data_7712950
loop_
_publ_author_name
'Huang, Hong'
'Sun, Rong'
'Wu, Xiao-Fan'
'Liu, Youchao'
'Zhan, Jun-Zheng'
'Wang, Bingwu'
'Gao, Song'

_publ_section_title
;
 Circularly Polarized Luminescence and Magneto-Optic Effect from Chiral
 Dy(III)-Single Molecule Magnet
;
_journal_name_full 'Dalton Transactions'
_journal_paper_doi 10.1039/D3DT00625E
_journal_year 2023
_chemical_absolute_configuration ad
_chemical_formula_moiety 'C30 H28 Dy N5 O14 Zn'
_chemical_formula_sum 'C30 H28 Dy N5 O14 Zn'
_chemical_formula_weight 910.44
_space_group_crystal_system monoclinic
_space_group_IT_number 4
_space_group_name_Hall 'P 2yb'
_space_group_name_H-M_alt 'P 1 21 1'
_atom_sites_solution_hydrogens mixed
_atom_sites_solution_primary dual
_audit_creation_date 2020-08-16
_audit_creation_method
;
Olex2 1.3-alpha
(compiled 2020.07.31 svn.rc2a77460 for OlexSys, GUI svn.r6145)
;
_audit_update_record
;
2022-12-15 deposited with the CCDC.	2023-05-04 downloaded from the CCDC.
;
_cell_angle_alpha 90
_cell_angle_beta 97.007(5)
_cell_angle_gamma 90
_cell_formula_units_Z 4
_cell_length_a 9.0327(5)
_cell_length_b 17.1436(7)
_cell_length_c 22.4164(17)
_cell_measurement_reflns_used 5880
_cell_measurement_temperature 100.01(10)
_cell_measurement_theta_max 27.7970
_cell_measurement_theta_min 2.2190
_cell_volume 3445.3(4)
_computing_cell_refinement 'CrysAlisPro 1.171.38.43f (Rigaku OD, 2015)'
_computing_data_collection 'CrysAlisPro 1.171.38.43f (Rigaku OD, 2015)'
_computing_data_reduction 'CrysAlisPro 1.171.38.43f (Rigaku OD, 2015)'
_computing_molecular_graphics 'Olex2 1.3-alpha (Dolomanov et al., 2009)'
_computing_publication_material 'Olex2 1.3-alpha (Dolomanov et al., 2009)'
_computing_structure_refinement 'SHELXL 2018/3 (Sheldrick, 2015)'
_computing_structure_solution 'SHELXT 2018/2 (Sheldrick, 2018)'
_diffrn_ambient_environment N~2~
_diffrn_ambient_temperature 100.01(10)
_diffrn_detector 'CCD plate'
_diffrn_detector_area_resol_mean 5.2684
_diffrn_detector_type AtlasS2
_diffrn_measured_fraction_theta_full 1.000
_diffrn_measured_fraction_theta_max 0.847
_diffrn_measurement_details
;
List of Runs (angles in degrees, time in seconds):

  # Type    Start    End  Width  t~exp~   \w     \q     \k     \f   Frames
#--------------------------------------------------------------------------
  1  \w    -40.00  20.00   1.00    6.50    --   11.90 -57.00  90.00   60
  2  \w    -62.00  98.00   1.00    6.50    --   11.90   0.00 -60.00  160
;
_diffrn_measurement_device 'four-circle diffractometer'
_diffrn_measurement_device_type 'SuperNova, Dual, Cu at zero, AtlasS2'
_diffrn_measurement_method '\w scans'
_diffrn_orient_matrix_type 'CrysAlisPro convention (1999,Acta A55,543-557)'
_diffrn_orient_matrix_UB_11 0.0732147000
_diffrn_orient_matrix_UB_12 0.0130854000
_diffrn_orient_matrix_UB_13 -0.0029922000
_diffrn_orient_matrix_UB_21 -0.0274749000
_diffrn_orient_matrix_UB_22 0.0203404000
_diffrn_orient_matrix_UB_23 -0.0266238000
_diffrn_orient_matrix_UB_31 -0.0117927000
_diffrn_orient_matrix_UB_32 0.0335815000
_diffrn_orient_matrix_UB_33 0.0172648000
_diffrn_radiation_monochromator mirror
_diffrn_radiation_probe x-ray
_diffrn_radiation_type 'Mo K\a'
_diffrn_radiation_wavelength 0.71073
_diffrn_reflns_av_R_equivalents 0.0399
_diffrn_reflns_av_unetI/netI 0.0800
_diffrn_reflns_Laue_measured_fraction_full 1.000
_diffrn_reflns_Laue_measured_fraction_max 0.847
_diffrn_reflns_limit_h_max 11
_diffrn_reflns_limit_h_min -10
_diffrn_reflns_limit_k_max 23
_diffrn_reflns_limit_k_min -17
_diffrn_reflns_limit_l_max 25
_diffrn_reflns_limit_l_min -31
_diffrn_reflns_number 20354
_diffrn_reflns_point_group_measured_fraction_full 0.839
_diffrn_reflns_point_group_measured_fraction_max 0.666
_diffrn_reflns_theta_full 25.242
_diffrn_reflns_theta_max 29.520
_diffrn_reflns_theta_min 2.182
_diffrn_source 'micro-focus sealed X-ray tube'
_diffrn_source_type 'SuperNova (Mo) X-ray Source'
_exptl_absorpt_coefficient_mu 2.923
_exptl_absorpt_correction_T_max 1.00000
_exptl_absorpt_correction_T_min 0.69744
_exptl_absorpt_correction_type multi-scan
_exptl_absorpt_process_details
;
CrysAlisPro 1.171.38.43f (Rigaku Oxford Diffraction, 2015)
Empirical absorption correction using spherical harmonics,
 implemented in SCALE3 ABSPACK scaling algorithm.
;
_exptl_crystal_colour yellow
_exptl_crystal_colour_primary yellow
_exptl_crystal_density_diffrn 1.755
_exptl_crystal_description block
_exptl_crystal_F_000 1804
_exptl_crystal_size_max 0.12
_exptl_crystal_size_mid 0.11
_exptl_crystal_size_min 0.1
_refine_diff_density_max 1.486
_refine_diff_density_min -1.252
_refine_diff_density_rms 0.161
_refine_ls_abs_structure_details
;
 Refined as an inversion twin.
;
_refine_ls_abs_structure_Flack 0.008(18)
_refine_ls_extinction_method none
_refine_ls_goodness_of_fit_ref 1.043
_refine_ls_hydrogen_treatment constr
_refine_ls_matrix_type full
_refine_ls_number_parameters 926
_refine_ls_number_reflns 12822
_refine_ls_number_restraints 82
_refine_ls_restrained_S_all 1.041
_refine_ls_R_factor_all 0.0627
_refine_ls_R_factor_gt 0.0492
_refine_ls_shift/su_max 0.003
_refine_ls_shift/su_mean 0.000
_refine_ls_structure_factor_coef Fsqd
_refine_ls_weighting_details 'w=1/[\s^2^(Fo^2^)+(0.0354P)^2^+5.8744P] where P=(Fo^2^+2Fc^2^)/3'
_refine_ls_weighting_scheme calc
_refine_ls_wR_factor_gt 0.0984
_refine_ls_wR_factor_ref 0.1060
_reflns_Friedel_coverage 0.523
_reflns_Friedel_fraction_full 0.666
_reflns_Friedel_fraction_max 0.472
_reflns_number_gt 11017
_reflns_number_total 12822
_reflns_threshold_expression 'I > 2\s(I)'
_cod_data_source_file d3dt00625e2.cif
_cod_data_source_block exp_2258
_cod_database_code 7712950
_shelx_shelxl_version_number 2018/3
_shelx_space_group_comment
;
The symmetry employed for this shelxl refinement is uniquely defined
by the following loop, which should always be used as a source of
symmetry information in preference to the above space-group names.
They are only intended as comments.
;
_shelx_estimated_absorpt_t_max 0.759
_shelx_estimated_absorpt_t_min 0.721
_reflns_odcompleteness_completeness 99.95
_reflns_odcompleteness_iscentric 1
_reflns_odcompleteness_theta 26.32
_olex2_refinement_description
;
1. Twinned data refinement
 Scales: 0.992(18)
 0.008(18)
2. Fixed Uiso
 At 1.2 times of:
  All C(H) groups
 At 1.5 times of:
  All C(H,H,H) groups, All O(H,H) groups
3. Rigid bond restraints
 C12, C13, C14
 with sigma for 1-2 distances of 0.01 and sigma for 1-3 distances of 0.01
4. Uiso/Uaniso restraints and constraints
C12 \\sim C13 \\sim C14: within 2A with sigma of 0.002 and sigma for terminal
atoms of 0.004 within 2A
Uanis(O6) \\sim Ueq, Uanis(C1) \\sim Ueq, Uanis(C59) \\sim Ueq, Uanis(C25)
\\sim Ueq, Uanis(C24) \\sim Ueq, Uanis(C23) \\sim Ueq, Uanis(C6) \\sim Ueq,
Uanis(C30) \\sim Ueq, Uanis(C51) \\sim Ueq, Uanis(N6) \\sim Ueq: with sigma of
0.002 and sigma for terminal atoms of 0.2
Uanis(C45) \\sim Ueq: with sigma of 0.002 and sigma for terminal atoms of 0.004
5.a Rotating group:
 O14(H14A,H14B), O4(H4A,H4B)
5.b Ternary CH refined with riding coordinates:
 C9(H9), C37(H37), C16(H16), C38(H38)
5.c Aromatic/amide H refined with riding coordinates:
 C23(H23), C8(H8), C7(H7), C27(H27), C47(H47), C49(H49), C6(H6), C48(H48),
 C55(H55), C45(H45), C29(H29), C28(H28), C57(H57), C15(H15), C20(H20), C18(H18),
  C56(H56), C41(H41), C36(H36), C40(H40), C44(H44), C5(H5), C21(H21), C11(H11),
 C53(H53), C43(H43), C12(H12), C42(H42), C19(H19), C34(H34), C33(H33), C13(H13),
  C32(H32), C22(H22), C14(H14), C35(H35)
5.d Idealised Me refined as rotating group:
 C30(H30A,H30B,H30C), C52(H52A,H52B,H52C), C60(H60A,H60B,H60C), C1(H1A,H1B,H1C)
;
_smtbx_masks_void_probe_radius 1.2
_smtbx_masks_void_truncation_radius 1.2
_olex2_submission_special_instructions 'No special instructions were received'
_oxdiff_exptl_absorpt_empirical_details
;
Empirical correction (ABSPACK) includes:
- Absorption correction using spherical harmonics
- Frame scaling
- Detector area scaling
;
_oxdiff_exptl_absorpt_empirical_full_max 1.377
_oxdiff_exptl_absorpt_empirical_full_min 0.785

loop_
_space_group_symop_operation_xyz
'x, y, z'
'-x, y+1/2, -z'

loop_
_atom_site_label
_atom_site_type_symbol
_atom_site_fract_x
_atom_site_fract_y
_atom_site_fract_z
_atom_site_U_iso_or_equiv
_atom_site_adp_type
_atom_site_occupancy
_atom_site_site_symmetry_order
_atom_site_calc_flag
_atom_site_refinement_flags_posn
_atom_site_refinement_flags_adp
_atom_site_refinement_flags_occupancy
_atom_site_disorder_assembly
_atom_site_disorder_group
Dy1 Dy 0.32947(6) 0.52231(2) 0.71093(2) 0.01660(15) Uani 1 1 d . . . . .
Dy2 Dy 0.35056(6) 0.50696(2) 0.21307(2) 0.01806(15) Uani 1 1 d . . . . .
Zn1 Zn 0.39057(14) 0.56913(9) 0.86378(7) 0.0146(3) Uani 1 1 d . . . . .
Zn2 Zn 0.41059(14) 0.45337(9) 0.36394(7) 0.0177(3) Uani 1 1 d . . . . .
O5 O 0.2285(8) 0.5732(5) 0.7935(4) 0.0130(18) Uani 1 1 d . . . . .
O17 O 0.3589(9) 0.3669(7) 0.2065(4) 0.028(3) Uani 1 1 d . . . . .
O16 O 0.0708(8) 0.4710(5) 0.1991(4) 0.021(2) Uani 1 1 d . . . . .
O6 O 0.4994(7) 0.5312(5) 0.7967(3) 0.0129(17) Uani 1 1 d . U . . .
O11 O 0.5274(9) 0.6035(6) 0.6813(4) 0.023(2) Uani 1 1 d . . . . .
O7 O 0.5568(9) 0.4284(6) 0.7210(4) 0.023(2) Uani 1 1 d . . . . .
O21 O 0.5833(9) 0.6044(5) 0.2288(4) 0.020(2) Uani 1 1 d . . . . .
O00C O 0.5188(8) 0.4954(6) 0.2976(4) 0.024(2) Uani 1 1 d . . . . .
O27 O 0.2043(11) 0.6203(6) 0.1724(5) 0.036(3) Uani 1 1 d . . . . .
N5 N 0.4651(11) 0.6683(7) 0.6920(5) 0.020(2) Uani 1 1 d . . . . .
O13 O 0.5261(10) 0.7321(6) 0.6873(4) 0.027(2) Uani 1 1 d . . . . .
N2 N 0.3212(11) 0.6693(6) 0.8987(5) 0.020(2) Uani 1 1 d . . . . .
O15 O 0.2494(8) 0.4519(5) 0.2957(4) 0.0175(19) Uani 1 1 d . . . . .
O14 O 0.3129(10) 0.4793(6) 0.9088(5) 0.033(2) Uani 1 1 d . . . . .
H14A H 0.349784 0.480728 0.945802 0.050 Uiso 1 1 d R U . . .
H14B H 0.345129 0.436204 0.895882 0.050 Uiso 1 1 d R U . . .
O26 O 0.2773(11) 0.6237(6) 0.2683(5) 0.031(2) Uani 1 1 d . . . . .
N3 N 0.1854(11) 0.3716(7) 0.7159(6) 0.025(3) Uani 1 1 d . . . . .
O22 O 0.2733(9) 0.4732(5) 0.1060(4) 0.024(2) Uani 1 1 d . . . . .
O4 O 0.3698(11) 0.5479(5) 0.4114(5) 0.035(2) Uani 1 1 d . . . . .
H4A H 0.363604 0.534692 0.447519 0.052 Uiso 1 1 d R U . . .
H4B H 0.283711 0.565627 0.398667 0.052 Uiso 1 1 d R U . . .
O18 O 0.5493(10) 0.3002(6) 0.1828(5) 0.030(2) Uani 1 1 d . . . . .
C3 C 0.6399(10) 0.5058(8) 0.8038(5) 0.011(2) Uani 1 1 d . . . . .
O3 O 0.2626(10) 0.4016(6) 0.7609(5) 0.030(2) Uani 1 1 d . . . . .
C24 C 0.0831(12) 0.6741(7) 0.8355(6) 0.014(3) Uani 1 1 d . U . . .
C23 C 0.1966(12) 0.7015(7) 0.8814(5) 0.015(3) Uani 1 1 d . U . . .
H23 H 0.176647 0.747860 0.900367 0.018 Uiso 1 1 calc R U . . .
C50 C 0.0231(12) 0.4172(7) 0.2379(6) 0.016(3) Uani 1 1 d . . . . .
N9 N 0.3656(11) 0.5146(8) 0.0830(5) 0.030(3) Uani 1 1 d . . . . .
O24 O 0.4455(10) 0.5594(6) 0.1194(5) 0.033(2) Uani 1 1 d . . . . .
N7 N 0.6082(10) 0.4037(5) 0.4004(5) 0.016(2) Uani 1 1 d . . . . .
N6 N 0.3216(10) 0.3627(6) 0.4039(5) 0.017(2) Uani 1 1 d . U . . .
O00X O 0.0474(9) 0.5579(5) 0.6988(4) 0.019(2) Uani 1 1 d . . . . .
C4 C 0.7534(11) 0.5302(8) 0.8502(5) 0.017(3) Uani 1 1 d . . . . .
C8 C 0.7226(12) 0.5842(7) 0.8968(5) 0.016(3) Uani 1 1 d . . . . .
H8 H 0.803753 0.606868 0.920018 0.019 Uiso 1 1 calc R U . . .
C7 C 0.8162(12) 0.4144(8) 0.7674(6) 0.019(3) Uani 1 1 d . . . . .
H7 H 0.836840 0.375496 0.740680 0.022 Uiso 1 1 calc R U . . .
O8 O 0.4146(11) 0.4718(6) 0.6101(5) 0.037(3) Uani 1 1 d . . . . .
O19 O 0.5511(9) 0.4278(6) 0.1801(4) 0.024(2) Uani 1 1 d . . . . .
C27 C -0.1291(12) 0.6497(7) 0.7345(6) 0.018(3) Uani 1 1 d . . . . .
H27 H -0.199092 0.641334 0.701072 0.021 Uiso 1 1 calc R U . . .
O1 O 0.1192(11) 0.3112(7) 0.7204(6) 0.047(3) Uani 1 1 d . . . . .
C2 C 0.6777(13) 0.4476(9) 0.7646(6) 0.021(3) Uani 1 1 d . . . . .
C47 C -0.0385(12) 0.3084(7) 0.3240(6) 0.016(3) Uani 1 1 d . . . . .
H47 H -0.058722 0.270825 0.351756 0.019 Uiso 1 1 calc R U . . .
N1 N 0.5914(10) 0.6031(5) 0.9086(4) 0.016(2) Uani 1 1 d . . . . .
N8 N 0.4871(12) 0.3625(7) 0.1903(5) 0.023(3) Uani 1 1 d . . . . .
O23 O 0.3795(11) 0.5143(7) 0.0303(4) 0.042(2) Uani 1 1 d . . . . .
O9 O 0.2427(10) 0.5615(6) 0.6069(4) 0.031(2) Uani 1 1 d . . . . .
O12 O 0.3354(8) 0.6641(7) 0.7067(4) 0.023(2) Uani 1 1 d . . . . .
C49 C -0.1072(13) 0.3762(8) 0.2311(6) 0.018(3) Uani 1 1 d . . . . .
H49 H -0.175533 0.384208 0.197140 0.022 Uiso 1 1 calc R U . . .
O25 O 0.1421(11) 0.7195(6) 0.2270(7) 0.054(4) Uani 1 1 d . . . . .
C6 C 0.9253(13) 0.4418(8) 0.8121(6) 0.019(3) Uani 1 1 d . U . . .
H6 H 1.021163 0.421280 0.814444 0.023 Uiso 1 1 calc R U . . .
C30 C -0.0557(13) 0.5464(8) 0.6461(6) 0.023(3) Uani 1 1 d . U . . .
H30A H -0.079367 0.595836 0.627109 0.034 Uiso 1 1 calc R U . . .
H30B H -0.145139 0.522956 0.656925 0.034 Uiso 1 1 calc R U . . .
H30C H -0.012040 0.512826 0.618778 0.034 Uiso 1 1 calc R U . . .
C25 C 0.1092(12) 0.6188(7) 0.7907(6) 0.015(2) Uani 1 1 d . U . . .
C48 C -0.1395(13) 0.3221(8) 0.2748(6) 0.022(3) Uani 1 1 d . . . . .
H48 H -0.229924 0.295547 0.270088 0.026 Uiso 1 1 calc R U . . .
C51 C 0.1267(13) 0.4080(7) 0.2912(6) 0.018(3) Uani 1 1 d . U . . .
C58 C 0.6982(13) 0.5824(7) 0.2710(6) 0.018(3) Uani 1 1 d . . . . .
C31 C 0.3815(13) 0.2581(8) 0.4818(6) 0.020(3) Uani 1 1 d . . . . .
C55 C 0.9085(11) 0.5246(9) 0.3595(6) 0.022(3) Uani 1 1 d . . . . .
H55 H 0.981035 0.505262 0.388809 0.026 Uiso 1 1 calc R U . . .
O2 O 0.1814(11) 0.4088(6) 0.6671(5) 0.037(3) Uani 1 1 d . . . . .
C45 C 0.1963(13) 0.3304(8) 0.3883(6) 0.017(3) Uani 1 1 d . U . . .
H45 H 0.165923 0.291477 0.413017 0.021 Uiso 1 1 calc R U . . .
C26 C 0.0013(12) 0.6104(7) 0.7406(6) 0.015(3) Uani 1 1 d . . . . .
C52 C -0.0349(14) 0.4903(9) 0.1462(6) 0.029(4) Uani 1 1 d . . . . .
H52A H 0.010149 0.527035 0.121581 0.044 Uiso 1 1 calc R U . . .
H52B H -0.123267 0.512692 0.158878 0.044 Uiso 1 1 calc R U . . .
H52C H -0.060614 0.443711 0.123490 0.044 Uiso 1 1 calc R U . . .
C29 C -0.0552(12) 0.7153(8) 0.8270(7) 0.020(3) Uani 1 1 d . . . . .
H29 H -0.075397 0.751834 0.855578 0.024 Uiso 1 1 calc R U . . .
C28 C -0.1582(13) 0.7028(7) 0.7785(6) 0.020(3) Uani 1 1 d . . . . .
H28 H -0.248151 0.729791 0.774801 0.024 Uiso 1 1 calc R U . . .
C9 C 0.5673(12) 0.6552(6) 0.9597(5) 0.021(2) Uani 1 1 d . . . . .
H9 H 0.530222 0.622650 0.990669 0.026 Uiso 1 1 calc R U . . .
C60 C 0.6026(15) 0.6770(8) 0.1987(7) 0.030(3) Uani 1 1 d . . . . .
H60A H 0.519059 0.685642 0.168610 0.045 Uiso 1 1 calc R U . . .
H60B H 0.692616 0.675125 0.179972 0.045 Uiso 1 1 calc R U . . .
H60C H 0.608968 0.718861 0.227366 0.045 Uiso 1 1 calc R U . . .
C57 C 0.8418(13) 0.6143(8) 0.2797(6) 0.022(3) Uani 1 1 d . . . . .
H57 H 0.866843 0.655223 0.255691 0.027 Uiso 1 1 calc R U . . .
C15 C 0.7690(17) 0.6719(11) 1.0447(8) 0.045(4) Uani 1 1 d . . . . .
H15 H 0.735032 0.626766 1.061636 0.054 Uiso 1 1 calc R U . . .
C37 C 0.4277(12) 0.3343(7) 0.4563(5) 0.019(3) Uani 1 1 d . . . . .
H37 H 0.431644 0.373690 0.488098 0.022 Uiso 1 1 calc R U . . .
C59 C 0.6601(11) 0.5216(9) 0.3086(5) 0.020(2) Uani 1 1 d . U . . .
N10 N 0.2055(13) 0.6557(7) 0.2220(7) 0.036(3) Uani 1 1 d . . . . .
C54 C 0.7678(12) 0.4914(7) 0.3536(5) 0.017(3) Uani 1 1 d . . . . .
O10 O 0.3039(13) 0.5122(8) 0.5229(4) 0.062(3) Uani 1 1 d . . . . .
C20 C 0.3129(15) 0.8534(10) 1.0786(8) 0.042(4) Uani 1 1 d . . . . .
H20 H 0.287935 0.883930 1.110137 0.050 Uiso 1 1 calc R U . . .
C18 C 0.3909(14) 0.8415(8) 0.9811(6) 0.029(3) Uani 1 1 d . . . . .
H18 H 0.415293 0.864708 0.946138 0.035 Uiso 1 1 calc R U . . .
C17 C 0.3920(12) 0.7614(8) 0.9860(6) 0.020(3) Uani 1 1 d . . . . .
C56 C 0.9451(13) 0.5851(8) 0.3236(6) 0.026(3) Uani 1 1 d . . . . .
H56 H 1.040628 0.606183 0.329259 0.031 Uiso 1 1 calc R U . . .
C39 C 0.7066(13) 0.3094(7) 0.4836(6) 0.017(3) Uani 1 1 d . . . . .
C1 C 0.5669(14) 0.3544(8) 0.6904(7) 0.027(3) Uani 1 1 d . U . . .
H1A H 0.470524 0.340495 0.670237 0.040 Uiso 1 1 calc R U . . .
H1B H 0.600288 0.314750 0.719156 0.040 Uiso 1 1 calc R U . . .
H1C H 0.636474 0.358864 0.661411 0.040 Uiso 1 1 calc R U . . .
C16 C 0.4392(13) 0.7128(7) 0.9359(5) 0.020(3) Uani 1 1 d . . . . .
H16 H 0.481799 0.748965 0.908763 0.024 Uiso 1 1 calc R U . . .
C41 C 0.8579(15) 0.3418(7) 0.5760(6) 0.030(3) Uani 1 1 d . . . . .
H41 H 0.881622 0.375807 0.608114 0.036 Uiso 1 1 calc R U . . .
C46 C 0.0952(12) 0.3503(7) 0.3332(6) 0.016(3) Uani 1 1 d . . . . .
C10 C 0.7016(13) 0.6985(8) 0.9891(7) 0.027(3) Uani 1 1 d . . . . .
C36 C 0.3871(13) 0.1885(8) 0.4496(6) 0.031(3) Uani 1 1 d . . . . .
H36 H 0.418891 0.189696 0.411728 0.037 Uiso 1 1 calc R U . . .
C40 C 0.7445(15) 0.3598(8) 0.5316(7) 0.027(3) Uani 1 1 d . . . . .
H40 H 0.692340 0.406270 0.533638 0.033 Uiso 1 1 calc R U . . .
C44 C 0.7862(14) 0.2402(8) 0.4793(6) 0.032(3) Uani 1 1 d . . . . .
H44 H 0.762370 0.206030 0.447362 0.038 Uiso 1 1 calc R U . . .
C5 C 0.8958(13) 0.4978(8) 0.8527(6) 0.020(3) Uani 1 1 d . . . . .
H5 H 0.971062 0.514309 0.881991 0.024 Uiso 1 1 calc R U . . .
N4 N 0.3224(12) 0.5151(9) 0.5796(5) 0.035(3) Uani 1 1 d . . . . .
C38 C 0.5837(12) 0.3302(6) 0.4344(5) 0.017(2) Uani 1 1 d . . . . .
H38 H 0.579089 0.287559 0.405060 0.020 Uiso 1 1 calc R U . . .
C21 C 0.3089(14) 0.7743(8) 1.0825(5) 0.031(3) Uani 1 1 d . . . . .
H21 H 0.279735 0.751075 1.116663 0.038 Uiso 1 1 calc R U . . .
C11 C 0.7561(15) 0.7661(8) 0.9651(7) 0.035(3) Uani 1 1 d . . . . .
H11 H 0.711515 0.783008 0.927788 0.042 Uiso 1 1 calc R U . . .
C53 C 0.7362(14) 0.4261(7) 0.3914(6) 0.019(3) Uani 1 1 d . . . . .
H53 H 0.817197 0.398591 0.410560 0.023 Uiso 1 1 calc R U . . .
C43 C 0.9015(15) 0.2240(8) 0.5241(6) 0.036(4) Uani 1 1 d . . . . .
H43 H 0.956964 0.178801 0.521130 0.044 Uiso 1 1 calc R U . . .
C12 C 0.8707(18) 0.8087(11) 0.9933(8) 0.060(3) Uani 1 1 d . U . . .
H12 H 0.903887 0.853277 0.975379 0.072 Uiso 1 1 calc R U . . .
C42 C 0.9375(14) 0.2723(8) 0.5728(6) 0.035(3) Uani 1 1 d . . . . .
H42 H 1.013160 0.258909 0.602961 0.042 Uiso 1 1 calc R U . . .
C19 C 0.3539(15) 0.8880(8) 1.0278(7) 0.039(4) Uani 1 1 d . . . . .
H19 H 0.356846 0.942059 1.024777 0.047 Uiso 1 1 calc R U . . .
C34 C 0.3006(15) 0.1144(9) 0.5277(8) 0.044(4) Uani 1 1 d . . . . .
H34 H 0.271184 0.066849 0.542463 0.053 Uiso 1 1 calc R U . . .
C33 C 0.2970(16) 0.1808(12) 0.5619(8) 0.052(5) Uani 1 1 d . . . . .
H33 H 0.267898 0.177358 0.600244 0.062 Uiso 1 1 calc R U . . .
C13 C 0.9364(19) 0.7847(11) 1.0485(8) 0.062(3) Uani 1 1 d . U . . .
H13 H 1.012442 0.814189 1.069170 0.074 Uiso 1 1 calc R U . . .
C32 C 0.3374(15) 0.2548(8) 0.5397(6) 0.035(3) Uani 1 1 d . . . . .
H32 H 0.334459 0.299625 0.562850 0.042 Uiso 1 1 calc R U . . .
C22 C 0.3474(12) 0.7280(6) 1.0364(5) 0.021(3) Uani 1 1 d . . . . .
H22 H 0.343125 0.674006 1.039609 0.025 Uiso 1 1 calc R U . . .
C14 C 0.8877(19) 0.7138(11) 1.0745(9) 0.063(3) Uani 1 1 d . U . . .
H14 H 0.935432 0.696009 1.111100 0.075 Uiso 1 1 calc R U . . .
C35 C 0.3467(13) 0.1180(8) 0.4727(7) 0.040(4) Uani 1 1 d . . . . .
H35 H 0.351223 0.072749 0.450212 0.048 Uiso 1 1 calc R U . . .

loop_
_atom_site_aniso_label
_atom_site_aniso_U_11
_atom_site_aniso_U_22
_atom_site_aniso_U_33
_atom_site_aniso_U_23
_atom_site_aniso_U_13
_atom_site_aniso_U_12
Dy1 0.0162(2) 0.0161(3) 0.0178(3) -0.0007(3) 0.0033(2) 0.0018(2)
Dy2 0.0175(3) 0.0168(4) 0.0206(3) 0.0015(3) 0.0051(2) -0.0027(2)
Zn1 0.0106(6) 0.0148(7) 0.0183(8) -0.0019(6) 0.0019(5) 0.0022(5)
Zn2 0.0145(7) 0.0178(8) 0.0211(8) 0.0019(7) 0.0031(6) -0.0039(5)
O5 0.010(4) 0.014(4) 0.014(4) -0.002(4) -0.005(3) 0.008(3)
O17 0.021(5) 0.031(7) 0.033(6) 0.007(5) 0.011(4) -0.003(4)
O16 0.014(4) 0.019(5) 0.030(5) 0.004(4) 0.006(3) -0.002(3)
O6 0.011(2) 0.014(3) 0.014(2) 0.001(2) 0.0031(18) 0.005(2)
O11 0.013(4) 0.025(5) 0.033(6) 0.003(5) 0.005(4) 0.010(4)
O7 0.019(4) 0.029(5) 0.022(5) -0.007(4) -0.001(4) 0.005(4)
O21 0.020(4) 0.013(4) 0.026(5) 0.006(4) 0.001(4) -0.005(3)
O00C 0.013(4) 0.033(5) 0.027(5) 0.005(4) 0.007(3) -0.011(4)
O27 0.037(6) 0.031(6) 0.039(7) 0.000(5) 0.006(5) -0.002(5)
N5 0.024(6) 0.022(7) 0.014(6) 0.006(5) 0.004(4) 0.002(5)
O13 0.028(5) 0.028(6) 0.024(5) 0.007(4) -0.001(4) -0.016(4)
N2 0.024(5) 0.015(5) 0.025(6) -0.001(4) 0.012(4) 0.002(4)
O15 0.013(4) 0.021(5) 0.019(5) 0.000(4) 0.001(3) -0.010(3)
O14 0.032(5) 0.025(5) 0.042(6) 0.013(5) 0.004(4) -0.010(4)
O26 0.035(6) 0.024(6) 0.039(6) -0.011(5) 0.020(5) -0.002(4)
N3 0.009(5) 0.021(7) 0.043(8) -0.011(6) 0.001(5) 0.003(4)
O22 0.026(5) 0.023(5) 0.024(5) 0.000(4) 0.005(4) -0.010(4)
O4 0.053(6) 0.026(5) 0.029(5) -0.004(4) 0.019(5) -0.004(4)
O18 0.034(5) 0.026(5) 0.029(6) 0.002(5) -0.003(4) 0.016(4)
C3 0.010(4) 0.013(5) 0.010(5) 0.005(5) 0.003(3) 0.006(4)
O3 0.030(5) 0.018(5) 0.041(7) 0.003(5) 0.010(4) 0.011(4)
C24 0.015(3) 0.013(3) 0.015(3) 0.000(2) 0.003(2) -0.001(2)
C23 0.016(3) 0.013(3) 0.015(3) -0.003(2) 0.002(2) 0.000(2)
C50 0.007(5) 0.017(7) 0.026(7) -0.002(6) 0.006(5) 0.002(4)
N9 0.033(6) 0.021(6) 0.038(7) 0.004(7) 0.015(5) 0.014(6)
O24 0.035(5) 0.030(5) 0.034(6) 0.001(5) 0.003(4) -0.016(4)
N7 0.009(4) 0.012(5) 0.029(6) -0.003(4) 0.001(4) -0.005(4)
N6 0.018(3) 0.016(3) 0.017(3) 0.000(2) 0.002(2) -0.003(2)
O00X 0.022(4) 0.021(5) 0.013(5) 0.004(4) -0.003(3) 0.005(4)
C4 0.014(5) 0.019(6) 0.017(6) 0.001(6) 0.003(4) 0.007(5)
C8 0.016(6) 0.014(6) 0.018(6) 0.003(5) 0.002(4) 0.000(4)
C7 0.016(6) 0.019(7) 0.022(7) -0.006(5) 0.007(5) 0.003(5)
O8 0.048(6) 0.027(6) 0.038(6) -0.010(5) 0.013(5) 0.006(5)
O19 0.023(5) 0.032(6) 0.018(5) 0.005(4) 0.005(4) 0.003(4)
C27 0.008(5) 0.011(6) 0.033(8) 0.006(6) 0.001(5) -0.002(4)
O1 0.032(6) 0.032(6) 0.079(9) 0.011(7) 0.012(6) -0.007(5)
C2 0.018(6) 0.025(8) 0.020(7) 0.010(6) 0.006(5) 0.004(5)
C47 0.017(6) 0.013(6) 0.018(7) 0.005(5) 0.004(5) -0.004(5)
N1 0.015(5) 0.014(5) 0.019(5) -0.002(4) 0.007(4) -0.002(4)
N8 0.030(6) 0.020(7) 0.018(6) -0.002(5) -0.001(5) 0.007(5)
O23 0.075(7) 0.029(5) 0.025(5) 0.009(5) 0.016(4) -0.008(6)
O9 0.026(5) 0.043(6) 0.023(5) -0.008(5) -0.001(4) -0.011(4)
O12 0.012(4) 0.024(6) 0.034(6) 0.008(4) 0.009(4) 0.003(3)
C49 0.020(6) 0.020(7) 0.015(7) -0.001(5) 0.003(5) 0.012(5)
O25 0.032(6) 0.009(5) 0.124(12) 0.000(6) 0.015(6) 0.003(4)
C6 0.017(3) 0.019(3) 0.021(3) 0.002(2) 0.005(2) 0.002(2)
C30 0.019(6) 0.016(7) 0.032(8) -0.012(6) 0.002(5) 0.009(5)
C25 0.013(3) 0.015(3) 0.018(3) 0.001(2) 0.002(2) 0.000(2)
C48 0.008(5) 0.030(8) 0.027(8) -0.002(6) 0.001(5) -0.008(5)
C51 0.015(3) 0.018(3) 0.020(3) -0.001(2) 0.003(2) 0.000(2)
C58 0.025(6) 0.009(6) 0.019(7) -0.003(5) 0.003(5) -0.002(5)
C31 0.018(6) 0.024(7) 0.016(7) 0.005(6) -0.005(5) -0.002(5)
C55 0.016(5) 0.024(7) 0.027(7) -0.005(7) 0.011(4) -0.001(6)
O2 0.033(6) 0.026(6) 0.053(8) 0.011(5) 0.006(5) 0.004(4)
C45 0.018(3) 0.017(3) 0.018(3) 0.002(2) 0.005(2) -0.002(2)
C26 0.014(6) 0.014(6) 0.018(6) 0.006(5) 0.011(5) 0.003(4)
C52 0.020(6) 0.039(9) 0.028(8) 0.008(7) 0.000(5) -0.008(6)
C29 0.010(6) 0.016(6) 0.037(8) 0.002(6) 0.009(5) 0.000(5)
C28 0.017(6) 0.007(6) 0.037(8) 0.005(6) 0.005(5) 0.007(4)
C9 0.015(6) 0.022(6) 0.028(7) -0.007(5) 0.004(5) 0.002(5)
C60 0.034(8) 0.021(7) 0.034(8) 0.003(6) 0.002(6) -0.004(6)
C57 0.025(7) 0.016(6) 0.029(7) -0.007(6) 0.017(5) -0.008(5)
C15 0.039(9) 0.060(11) 0.035(9) -0.008(8) -0.003(7) -0.007(8)
C37 0.019(6) 0.015(6) 0.021(7) 0.001(5) -0.004(5) -0.001(5)
C59 0.020(3) 0.019(3) 0.022(3) 0.000(2) 0.003(2) -0.003(2)
N10 0.028(7) 0.016(7) 0.064(10) 0.021(7) 0.012(6) 0.006(5)
C54 0.019(6) 0.017(7) 0.015(6) -0.005(5) 0.009(4) -0.004(4)
O10 0.110(9) 0.063(7) 0.014(5) 0.004(6) 0.015(5) -0.019(8)
C20 0.023(7) 0.048(9) 0.057(11) -0.029(8) 0.013(7) 0.001(7)
C18 0.032(7) 0.024(7) 0.033(8) 0.000(6) 0.011(6) -0.002(5)
C17 0.011(5) 0.025(7) 0.025(7) -0.007(6) 0.006(5) -0.004(5)
C56 0.017(6) 0.028(7) 0.035(8) -0.012(6) 0.015(5) -0.016(5)
C39 0.019(6) 0.014(6) 0.018(6) 0.005(5) 0.002(5) -0.001(5)
C1 0.023(7) 0.020(7) 0.037(9) -0.009(6) 0.002(6) 0.015(5)
C16 0.021(6) 0.015(6) 0.024(7) -0.006(5) -0.001(5) -0.005(5)
C41 0.036(8) 0.025(7) 0.028(7) 0.000(6) -0.004(6) 0.001(6)
C46 0.011(5) 0.009(5) 0.028(7) -0.001(5) 0.006(5) 0.000(4)
C10 0.016(6) 0.029(7) 0.037(8) -0.012(6) 0.005(5) 0.000(5)
C36 0.019(6) 0.034(7) 0.039(8) 0.012(7) 0.008(6) -0.008(5)
C40 0.031(7) 0.015(6) 0.033(8) -0.003(6) -0.003(6) -0.008(5)
C44 0.028(7) 0.035(8) 0.031(8) -0.011(6) 0.001(6) 0.001(6)
C5 0.031(6) 0.014(6) 0.016(6) 0.003(5) 0.006(5) -0.002(5)
N4 0.048(7) 0.044(8) 0.014(5) -0.008(7) 0.011(5) -0.028(7)
C38 0.023(6) 0.013(5) 0.016(6) 0.003(5) 0.003(4) 0.003(4)
C21 0.037(8) 0.044(8) 0.014(6) -0.012(6) 0.008(5) 0.008(6)
C11 0.033(8) 0.029(7) 0.046(9) -0.007(7) 0.015(7) -0.003(6)
C53 0.024(6) 0.011(6) 0.023(7) -0.002(5) 0.002(5) 0.006(5)
C43 0.037(8) 0.027(7) 0.042(9) -0.012(7) -0.007(6) 0.020(6)
C12 0.042(6) 0.073(8) 0.062(8) -0.020(7) -0.006(5) -0.013(6)
C42 0.027(7) 0.043(8) 0.032(8) -0.011(7) -0.016(6) 0.001(6)
C19 0.036(8) 0.020(7) 0.065(11) -0.012(7) 0.017(8) -0.002(6)
C34 0.025(8) 0.041(9) 0.064(11) 0.034(8) 0.001(7) 0.003(6)
C33 0.027(8) 0.090(15) 0.040(10) 0.034(10) 0.015(7) 0.011(8)
C13 0.044(6) 0.074(8) 0.063(8) -0.020(7) -0.009(5) -0.013(6)
C32 0.044(8) 0.036(7) 0.027(8) 0.014(7) 0.008(6) 0.003(6)
C22 0.021(6) 0.016(5) 0.024(6) -0.010(5) -0.006(5) 0.002(5)
C14 0.045(6) 0.076(8) 0.063(8) -0.019(7) -0.011(5) -0.012(6)
C35 0.020(7) 0.028(7) 0.070(11) 0.022(7) 0.004(7) -0.002(5)

loop_
_atom_type_symbol
_atom_type_description
_atom_type_scat_dispersion_real
_atom_type_scat_dispersion_imag
_atom_type_scat_source
C C 0.0033 0.0016 'International Tables Vol C Tables 4.2.6.8 and 6.1.1.4'
H H 0.0000 0.0000 'International Tables Vol C Tables 4.2.6.8 and 6.1.1.4'
Dy Dy -0.1892 4.4098 'International Tables Vol C Tables 4.2.6.8 and 6.1.1.4'
N N 0.0061 0.0033 'International Tables Vol C Tables 4.2.6.8 and 6.1.1.4'
O O 0.0106 0.0060 'International Tables Vol C Tables 4.2.6.8 and 6.1.1.4'
Zn Zn 0.2839 1.4301 'International Tables Vol C Tables 4.2.6.8 and 6.1.1.4'

loop_
_geom_angle_atom_site_label_1
_geom_angle_atom_site_label_2
_geom_angle_atom_site_label_3
_geom_angle
_geom_angle_site_symmetry_1
_geom_angle_site_symmetry_3
_geom_angle_publ_flag
O5 Dy1 O11 112.1(3) . . ?
O5 Dy1 O7 123.0(3) . . ?
O5 Dy1 N5 90.4(3) . . ?
O5 Dy1 N3 94.7(3) . . ?
O5 Dy1 O3 79.2(3) . . ?
O5 Dy1 O00X 61.5(3) . . ?
O5 Dy1 O8 173.1(3) . . ?
O5 Dy1 O9 122.7(3) . . ?
O5 Dy1 O12 70.7(3) . . ?
O5 Dy1 O2 111.2(3) . . ?
O6 Dy1 O5 66.4(2) . . ?
O6 Dy1 O11 75.7(3) . . ?
O6 Dy1 O7 62.1(3) . . ?
O6 Dy1 N5 79.2(3) . . ?
O6 Dy1 N3 106.4(3) . . ?
O6 Dy1 O3 81.5(3) . . ?
O6 Dy1 O00X 127.9(3) . . ?
O6 Dy1 O8 120.2(3) . . ?
O6 Dy1 O9 150.6(3) . . ?
O6 Dy1 O12 87.2(3) . . ?
O6 Dy1 O2 130.4(3) . . ?
O11 Dy1 O7 77.2(3) . . ?
O11 Dy1 N5 26.7(3) . . ?
O11 Dy1 N3 150.7(3) . . ?
O11 Dy1 O3 146.9(3) . . ?
O11 Dy1 O00X 125.6(3) . . ?
O11 Dy1 O8 69.5(3) . . ?
O11 Dy1 O9 75.2(3) . . ?
O11 Dy1 O12 52.7(3) . . ?
O11 Dy1 O2 136.0(4) . . ?
O7 Dy1 N5 102.0(3) . . ?
O7 Dy1 N3 78.4(3) . . ?
O7 Dy1 O00X 155.3(3) . . ?
O7 Dy1 O8 63.8(3) . . ?
N5 Dy1 N3 173.6(3) . . ?
O3 Dy1 O7 71.0(3) . . ?
O3 Dy1 N5 160.4(3) . . ?
O3 Dy1 N3 25.6(3) . . ?
O3 Dy1 O00X 87.3(3) . . ?
O3 Dy1 O8 103.2(3) . . ?
O3 Dy1 O2 51.2(4) . . ?
O00X Dy1 N5 102.3(3) . . ?
O00X Dy1 N3 77.0(3) . . ?
O00X Dy1 O8 111.9(3) . . ?
O8 Dy1 N5 89.1(3) . . ?
O8 Dy1 N3 85.3(3) . . ?
O9 Dy1 O7 114.1(3) . . ?
O9 Dy1 N5 73.2(3) . . ?
O9 Dy1 N3 100.8(3) . . ?
O9 Dy1 O3 126.3(3) . . ?
O9 Dy1 O00X 69.0(3) . . ?
O9 Dy1 O8 50.7(3) . . ?
O9 Dy1 O2 75.3(3) . . ?
O12 Dy1 O7 127.0(3) . . ?
O12 Dy1 N5 26.2(3) . . ?
O12 Dy1 N3 154.6(3) . . ?
O12 Dy1 O3 149.8(3) . . ?
O12 Dy1 O00X 77.7(3) . . ?
O12 Dy1 O8 106.7(3) . . ?
O12 Dy1 O9 72.4(3) . . ?
O12 Dy1 O2 141.0(3) . . ?
O2 Dy1 O7 86.0(3) . . ?
O2 Dy1 N5 148.1(3) . . ?
O2 Dy1 N3 25.6(3) . . ?
O2 Dy1 O00X 70.8(3) . . ?
O2 Dy1 O8 66.6(4) . . ?
O17 Dy2 O16 78.0(3) . . ?
O17 Dy2 O21 127.0(3) . . ?
O17 Dy2 O27 141.6(3) . . ?
O17 Dy2 O26 147.8(3) . . ?
O17 Dy2 O22 73.5(3) . . ?
O17 Dy2 O24 106.7(3) . . ?
O17 Dy2 O19 53.0(3) . . ?
O17 Dy2 N8 26.1(3) . . ?
O17 Dy2 N10 154.7(3) . . ?
O16 Dy2 O21 155.1(3) . . ?
O16 Dy2 N8 102.1(3) . . ?
O16 Dy2 N10 76.9(3) . . ?
O21 Dy2 N8 102.5(3) . . ?
O21 Dy2 N10 78.2(3) . . ?
O00C Dy2 O17 86.7(3) . . ?
O00C Dy2 O16 128.4(3) . . ?
O00C Dy2 O21 60.9(3) . . ?
O00C Dy2 O27 130.4(4) . . ?
O00C Dy2 O15 66.2(3) . . ?
O00C Dy2 O26 81.2(3) . . ?
O00C Dy2 O22 149.3(3) . . ?
O00C Dy2 O24 117.4(3) . . ?
O00C Dy2 O19 76.2(3) . . ?
O00C Dy2 N8 79.3(3) . . ?
O00C Dy2 N10 106.3(4) . . ?
O27 Dy2 O16 70.8(3) . . ?
O27 Dy2 O21 86.2(3) . . ?
O27 Dy2 O26 52.1(4) . . ?
O27 Dy2 O22 75.6(3) . . ?
O27 Dy2 O24 68.4(4) . . ?
O27 Dy2 N8 147.8(4) . . ?
O27 Dy2 N10 25.9(4) . . ?
O15 Dy2 O17 70.6(3) . . ?
O15 Dy2 O16 62.2(3) . . ?
O15 Dy2 O21 121.3(3) . . ?
O15 Dy2 O27 111.4(3) . . ?
O15 Dy2 O26 77.2(4) . . ?
O15 Dy2 O22 125.1(3) . . ?
O15 Dy2 O24 175.7(3) . . ?
O15 Dy2 O19 112.7(3) . . ?
O15 Dy2 N8 90.6(3) . . ?
O15 Dy2 N10 94.4(4) . . ?
O26 Dy2 O16 86.4(3) . . ?
O26 Dy2 O21 71.6(3) . . ?
O26 Dy2 O24 105.4(4) . . ?
O26 Dy2 N8 160.0(3) . . ?
O26 Dy2 N10 26.2(4) . . ?
O22 Dy2 O16 70.9(3) . . ?
O22 Dy2 O21 113.3(3) . . ?
O22 Dy2 O26 127.4(3) . . ?
O22 Dy2 O24 50.5(3) . . ?
O22 Dy2 N8 72.6(3) . . ?
O22 Dy2 N10 101.3(4) . . ?
O24 Dy2 O16 114.2(3) . . ?
O24 Dy2 O21 63.0(3) . . ?
O24 Dy2 N8 87.8(3) . . ?
O24 Dy2 N10 86.9(4) . . ?
O19 Dy2 O16 125.4(3) . . ?
O19 Dy2 O21 77.7(3) . . ?
O19 Dy2 O27 135.2(3) . . ?
O19 Dy2 O26 148.1(3) . . ?
O19 Dy2 O22 73.2(3) . . ?
O19 Dy2 O24 66.9(3) . . ?
O19 Dy2 N8 27.0(3) . . ?
O19 Dy2 N10 150.4(3) . . ?
N8 Dy2 N10 173.6(4) . . ?
O5 Zn1 Dy1 39.6(2) . . ?
O5 Zn1 N2 92.5(4) . . ?
O5 Zn1 N1 152.7(4) . . ?
O6 Zn1 Dy1 39.00(19) . . ?
O6 Zn1 O5 78.5(3) . . ?
O6 Zn1 N2 140.5(4) . . ?
O6 Zn1 O14 111.1(4) . . ?
O6 Zn1 N1 88.6(3) . . ?
N2 Zn1 Dy1 123.8(3) . . ?
N2 Zn1 N1 82.3(4) . . ?
O14 Zn1 Dy1 107.0(3) . . ?
O14 Zn1 O5 98.8(4) . . ?
O14 Zn1 N2 108.2(4) . . ?
O14 Zn1 N1 108.3(4) . . ?
N1 Zn1 Dy1 124.8(3) . . ?
O00C Zn2 Dy2 38.7(2) . . ?
O00C Zn2 N7 88.0(4) . . ?
O00C Zn2 N6 149.8(4) . . ?
O15 Zn2 Dy2 40.5(2) . . ?
O15 Zn2 O00C 79.1(3) . . ?
O15 Zn2 O4 104.8(4) . . ?
O15 Zn2 N7 145.4(4) . . ?
O15 Zn2 N6 92.2(4) . . ?
O4 Zn2 Dy2 106.6(3) . . ?
O4 Zn2 O00C 103.9(4) . . ?
O4 Zn2 N7 109.4(4) . . ?
O4 Zn2 N6 106.3(4) . . ?
N7 Zn2 Dy2 121.3(3) . . ?
N6 Zn2 Dy2 127.9(3) . . ?
N6 Zn2 N7 83.0(4) . . ?
Zn1 O5 Dy1 106.9(3) . . ?
C25 O5 Dy1 125.2(7) . . ?
C25 O5 Zn1 124.5(8) . . ?
N8 O17 Dy2 96.6(8) . . ?
C50 O16 Dy2 117.5(7) . . ?
C50 O16 C52 116.1(9) . . ?
C52 O16 Dy2 125.1(7) . . ?
Zn1 O6 Dy1 108.0(3) . . ?
C3 O6 Dy1 127.2(7) . . ?
C3 O6 Zn1 124.2(6) . . ?
N5 O11 Dy1 95.2(7) . . ?
C2 O7 Dy1 116.8(8) . . ?
C2 O7 C1 116.4(10) . . ?
C1 O7 Dy1 126.6(7) . . ?
C58 O21 Dy2 115.9(7) . . ?
C58 O21 C60 116.0(10) . . ?
C60 O21 Dy2 128.1(7) . . ?
Zn2 O00C Dy2 108.1(3) . . ?
C59 O00C Dy2 129.9(8) . . ?
C59 O00C Zn2 121.3(7) . . ?
N10 O27 Dy2 96.1(8) . . ?
O11 N5 Dy1 58.1(6) . . ?
O13 N5 Dy1 176.2(9) . . ?
O13 N5 O11 122.8(11) . . ?
O13 N5 O12 120.7(12) . . ?
O12 N5 Dy1 58.6(7) . . ?
O12 N5 O11 116.4(11) . . ?
C23 N2 Zn1 123.7(9) . . ?
C23 N2 C16 120.4(11) . . ?
C16 N2 Zn1 114.4(7) . . ?
Zn2 O15 Dy2 106.4(3) . . ?
C51 O15 Dy2 124.3(7) . . ?
C51 O15 Zn2 126.4(8) . . ?
Zn1 O14 H14A 110.2 . . ?
Zn1 O14 H14B 109.7 . . ?
H14A O14 H14B 104.1 . . ?
N10 O26 Dy2 94.6(9) . . ?
O3 N3 Dy1 57.4(7) . . ?
O1 N3 Dy1 175.6(10) . . ?
O1 N3 O3 120.8(14) . . ?
O1 N3 O2 123.0(12) . . ?
O2 N3 Dy1 58.8(7) . . ?
O2 N3 O3 116.1(12) . . ?
N9 O22 Dy2 98.2(7) . . ?
Zn2 O4 H4A 109.2 . . ?
Zn2 O4 H4B 109.4 . . ?
H4A O4 H4B 104.5 . . ?
O6 C3 C4 125.4(11) . . ?
O6 C3 C2 117.3(10) . . ?
C2 C3 C4 117.2(10) . . ?
N3 O3 Dy1 96.9(8) . . ?
C25 C24 C23 123.9(11) . . ?
C25 C24 C29 117.0(11) . . ?
C29 C24 C23 118.0(12) . . ?
N2 C23 C24 127.2(12) . . ?
N2 C23 H23 116.4 . . ?
C24 C23 H23 116.4 . . ?
O16 C50 C51 112.2(10) . . ?
C49 C50 O16 127.5(11) . . ?
C49 C50 C51 120.3(12) . . ?
O22 N9 Dy2 56.8(6) . . ?
O22 N9 O24 115.5(11) . . ?
O24 N9 Dy2 59.0(7) . . ?
O23 N9 Dy2 175.7(9) . . ?
O23 N9 O22 123.8(13) . . ?
O23 N9 O24 120.6(13) . . ?
N9 O24 Dy2 95.3(7) . . ?
C38 N7 Zn2 112.0(7) . . ?
C53 N7 Zn2 125.6(9) . . ?
C53 N7 C38 122.1(10) . . ?
C45 N6 Zn2 127.2(9) . . ?
C45 N6 C37 122.4(11) . . ?
C37 N6 Zn2 110.3(7) . . ?
C30 O00X Dy1 125.9(7) . . ?
C26 O00X Dy1 116.6(6) . . ?
C26 O00X C30 115.2(9) . . ?
C3 C4 C8 121.8(10) . . ?
C5 C4 C3 119.1(11) . . ?
C5 C4 C8 118.9(10) . . ?
C4 C8 H8 117.6 . . ?
N1 C8 C4 124.9(11) . . ?
N1 C8 H8 117.6 . . ?
C2 C7 H7 121.5 . . ?
C2 C7 C6 116.9(12) . . ?
C6 C7 H7 121.5 . . ?
N4 O8 Dy1 91.7(7) . . ?
N8 O19 Dy2 93.6(7) . . ?
C26 C27 H27 120.3 . . ?
C26 C27 C28 119.5(12) . . ?
C28 C27 H27 120.3 . . ?
C3 C2 O7 112.0(10) . . ?
C7 C2 O7 124.0(13) . . ?
C7 C2 C3 124.0(12) . . ?
C48 C47 H47 119.6 . . ?
C48 C47 C46 120.8(12) . . ?
C46 C47 H47 119.6 . . ?
C8 N1 Zn1 127.6(8) . . ?
C8 N1 C9 122.2(10) . . ?
C9 N1 Zn1 110.1(6) . . ?
O17 N8 Dy2 57.3(7) . . ?
O17 N8 O19 116.6(11) . . ?
O18 N8 Dy2 177.3(9) . . ?
O18 N8 O17 123.0(13) . . ?
O18 N8 O19 120.5(11) . . ?
O19 N8 Dy2 59.4(6) . . ?
N4 O9 Dy1 98.6(8) . . ?
N5 O12 Dy1 95.3(8) . . ?
C50 C49 H49 119.6 . . ?
C50 C49 C48 120.8(11) . . ?
C48 C49 H49 119.6 . . ?
C7 C6 H6 118.9 . . ?
C5 C6 C7 122.3(12) . . ?
C5 C6 H6 118.9 . . ?
O00X C30 H30A 109.5 . . ?
O00X C30 H30B 109.5 . . ?
O00X C30 H30C 109.5 . . ?
H30A C30 H30B 109.5 . . ?
H30A C30 H30C 109.5 . . ?
H30B C30 H30C 109.5 . . ?
O5 C25 C24 124.3(11) . . ?
O5 C25 C26 117.4(11) . . ?
C26 C25 C24 118.4(11) . . ?
C47 C48 C49 120.1(11) . . ?
C47 C48 H48 119.9 . . ?
C49 C48 H48 119.9 . . ?
O15 C51 C50 117.0(11) . . ?
O15 C51 C46 125.1(11) . . ?
C46 C51 C50 117.8(11) . . ?
O21 C58 C57 127.0(12) . . ?
O21 C58 C59 113.4(10) . . ?
C57 C58 C59 119.6(11) . . ?
C36 C31 C37 121.0(12) . . ?
C36 C31 C32 118.3(13) . . ?
C32 C31 C37 120.6(12) . . ?
C54 C55 H55 118.8 . . ?
C56 C55 H55 118.8 . . ?
C56 C55 C54 122.4(12) . . ?
N3 O2 Dy1 95.5(8) . . ?
N6 C45 H45 117.7 . . ?
N6 C45 C46 124.5(12) . . ?
C46 C45 H45 117.7 . . ?
O00X C26 C25 111.6(10) . . ?
C27 C26 O00X 125.5(11) . . ?
C27 C26 C25 122.9(12) . . ?
O16 C52 H52A 109.5 . . ?
O16 C52 H52B 109.5 . . ?
O16 C52 H52C 109.5 . . ?
H52A C52 H52B 109.5 . . ?
H52A C52 H52C 109.5 . . ?
H52B C52 H52C 109.5 . . ?
C24 C29 H29 118.9 . . ?
C28 C29 C24 122.1(13) . . ?
C28 C29 H29 118.9 . . ?
C27 C28 H28 120.0 . . ?
C29 C28 C27 120.0(11) . . ?
C29 C28 H28 120.0 . . ?
N1 C9 H9 107.4 . . ?
N1 C9 C16 106.6(9) . . ?
N1 C9 C10 116.6(10) . . ?
C16 C9 H9 107.4 . . ?
C10 C9 H9 107.4 . . ?
C10 C9 C16 111.2(9) . . ?
O21 C60 H60A 109.5 . . ?
O21 C60 H60B 109.5 . . ?
O21 C60 H60C 109.5 . . ?
H60A C60 H60B 109.5 . . ?
H60A C60 H60C 109.5 . . ?
H60B C60 H60C 109.5 . . ?
C58 C57 H57 120.0 . . ?
C56 C57 C58 119.9(13) . . ?
C56 C57 H57 120.0 . . ?
C10 C15 H15 120.4 . . ?
C14 C15 H15 120.4 . . ?
C14 C15 C10 119.1(17) . . ?
N6 C37 C31 113.5(9) . . ?
N6 C37 H37 108.0 . . ?
N6 C37 C38 106.6(9) . . ?
C31 C37 H37 108.0 . . ?
C31 C37 C38 112.6(10) . . ?
C38 C37 H37 108.0 . . ?
O00C C59 C58 115.6(11) . . ?
O00C C59 C54 124.3(12) . . ?
C58 C59 C54 120.1(11) . . ?
O27 N10 Dy2 58.0(7) . . ?
O27 N10 O26 117.2(12) . . ?
O26 N10 Dy2 59.2(7) . . ?
O25 N10 Dy2 178.7(12) . . ?
O25 N10 O27 123.0(14) . . ?
O25 N10 O26 119.8(15) . . ?
C55 C54 C59 117.6(12) . . ?
C55 C54 C53 120.2(11) . . ?
C59 C54 C53 122.1(11) . . ?
C21 C20 H20 120.1 . . ?
C21 C20 C19 119.8(14) . . ?
C19 C20 H20 120.1 . . ?
C17 C18 H18 119.6 . . ?
C17 C18 C19 120.9(13) . . ?
C19 C18 H18 119.6 . . ?
C18 C17 C16 119.6(12) . . ?
C22 C17 C18 118.8(12) . . ?
C22 C17 C16 121.6(12) . . ?
C55 C56 H56 119.8 . . ?
C57 C56 C55 120.3(11) . . ?
C57 C56 H56 119.8 . . ?
C40 C39 C44 120.0(12) . . ?
C40 C39 C38 120.6(11) . . ?
C44 C39 C38 119.3(11) . . ?
O7 C1 H1A 109.5 . . ?
O7 C1 H1B 109.5 . . ?
O7 C1 H1C 109.5 . . ?
H1A C1 H1B 109.5 . . ?
H1A C1 H1C 109.5 . . ?
H1B C1 H1C 109.5 . . ?
N2 C16 C9 109.1(9) . . ?
N2 C16 C17 116.9(10) . . ?
N2 C16 H16 106.3 . . ?
C9 C16 H16 106.3 . . ?
C17 C16 C9 111.1(10) . . ?
C17 C16 H16 106.3 . . ?
C40 C41 H41 120.1 . . ?
C40 C41 C42 119.7(12) . . ?
C42 C41 H41 120.1 . . ?
C47 C46 C51 120.0(11) . . ?
C47 C46 C45 115.9(11) . . ?
C51 C46 C45 124.1(11) . . ?
C15 C10 C9 118.1(13) . . ?
C11 C10 C9 123.1(13) . . ?
C11 C10 C15 118.7(14) . . ?
C31 C36 H36 119.2 . . ?
C35 C36 C31 121.7(13) . . ?
C35 C36 H36 119.2 . . ?
C39 C40 H40 119.5 . . ?
C41 C40 C39 120.9(13) . . ?
C41 C40 H40 119.5 . . ?
C39 C44 H44 121.0 . . ?
C43 C44 C39 118.0(12) . . ?
C43 C44 H44 121.0 . . ?
C4 C5 H5 119.8 . . ?
C6 C5 C4 120.4(11) . . ?
C6 C5 H5 119.8 . . ?
O8 N4 Dy1 63.1(6) . . ?
O8 N4 O9 118.9(10) . . ?
O8 N4 O10 121.5(15) . . ?
O9 N4 Dy1 55.9(6) . . ?
O10 N4 Dy1 173.7(9) . . ?
O10 N4 O9 119.5(14) . . ?
N7 C38 C37 108.5(9) . . ?
N7 C38 C39 115.3(9) . . ?
N7 C38 H38 106.3 . . ?
C37 C38 H38 106.3 . . ?
C39 C38 C37 113.4(9) . . ?
C39 C38 H38 106.3 . . ?
C20 C21 H21 119.5 . . ?
C20 C21 C22 120.9(13) . . ?
C22 C21 H21 119.5 . . ?
C10 C11 H11 118.2 . . ?
C12 C11 C10 123.6(17) . . ?
C12 C11 H11 118.2 . . ?
N7 C53 C54 125.3(11) . . ?
N7 C53 H53 117.3 . . ?
C54 C53 H53 117.3 . . ?
C44 C43 H43 118.7 . . ?
C42 C43 C44 122.6(12) . . ?
C42 C43 H43 118.7 . . ?
C11 C12 H12 120.6 . . ?
C11 C12 C13 118.7(19) . . ?
C13 C12 H12 120.6 . . ?
C41 C42 H42 120.6 . . ?
C43 C42 C41 118.7(12) . . ?
C43 C42 H42 120.6 . . ?
C20 C19 C18 119.3(13) . . ?
C20 C19 H19 120.3 . . ?
C18 C19 H19 120.3 . . ?
C33 C34 H34 119.9 . . ?
C35 C34 H34 119.9 . . ?
C35 C34 C33 120.1(14) . . ?
C34 C33 H33 119.5 . . ?
C34 C33 C32 121.1(15) . . ?
C32 C33 H33 119.5 . . ?
C12 C13 H13 120.0 . . ?
C12 C13 C14 120.0(17) . . ?
C14 C13 H13 120.0 . . ?
C31 C32 C33 118.2(14) . . ?
C31 C32 H32 120.9 . . ?
C33 C32 H32 120.9 . . ?
C17 C22 C21 120.2(11) . . ?
C17 C22 H22 119.9 . . ?
C21 C22 H22 119.9 . . ?
C15 C14 C13 119.8(18) . . ?
C15 C14 H14 120.1 . . ?
C13 C14 H14 120.1 . . ?
C36 C35 H35 119.7 . . ?
C34 C35 C36 120.6(15) . . ?
C34 C35 H35 119.7 . . ?

loop_
_geom_bond_atom_site_label_1
_geom_bond_atom_site_label_2
_geom_bond_distance
_geom_bond_site_symmetry_2
_geom_bond_publ_flag
Dy1 O5 2.331(8) . ?
Dy1 O6 2.313(7) . ?
Dy1 O11 2.422(9) . ?
Dy1 O7 2.598(9) . ?
Dy1 N5 2.841(11) . ?
Dy1 N3 2.901(12) . ?
Dy1 O3 2.463(10) . ?
Dy1 O00X 2.601(8) . ?
Dy1 O8 2.621(10) . ?
Dy1 O9 2.462(9) . ?
Dy1 O12 2.434(11) . ?
Dy1 O2 2.494(11) . ?
Dy2 O17 2.407(12) . ?
Dy2 O16 2.583(8) . ?
Dy2 O21 2.675(8) . ?
Dy2 O00C 2.289(8) . ?
Dy2 O27 2.462(10) . ?
Dy2 O15 2.360(9) . ?
Dy2 O26 2.486(10) . ?
Dy2 O22 2.485(9) . ?
Dy2 O24 2.529(10) . ?
Dy2 O19 2.449(9) . ?
Dy2 N8 2.840(11) . ?
Dy2 N10 2.885(13) . ?
Zn1 O5 2.016(7) . ?
Zn1 O6 2.004(8) . ?
Zn1 N2 2.018(11) . ?
Zn1 O14 2.014(9) . ?
Zn1 N1 2.048(9) . ?
Zn2 O00C 2.009(9) . ?
Zn2 O15 1.978(8) . ?
Zn2 O4 1.997(9) . ?
Zn2 N7 2.055(9) . ?
Zn2 N6 2.010(11) . ?
O5 C25 1.326(14) . ?
O17 N8 1.257(13) . ?
O16 C50 1.373(15) . ?
O16 C52 1.466(15) . ?
O6 C3 1.332(11) . ?
O11 N5 1.280(14) . ?
O7 C2 1.413(15) . ?
O7 C1 1.451(16) . ?
O21 C58 1.369(14) . ?
O21 C60 1.437(17) . ?
O00C C59 1.347(13) . ?
O27 N10 1.266(17) . ?
N5 O13 1.236(14) . ?
N5 O12 1.258(12) . ?
N2 C23 1.271(15) . ?
N2 C16 1.473(15) . ?
O15 C51 1.334(14) . ?
O14 H14A 0.8565 . ?
O14 H14B 0.8565 . ?
O26 N10 1.279(16) . ?
N3 O3 1.264(15) . ?
N3 O1 1.207(15) . ?
N3 O2 1.262(16) . ?
O22 N9 1.252(14) . ?
O4 H4A 0.8502 . ?
O4 H4B 0.8507 . ?
O18 N8 1.228(14) . ?
C3 C4 1.432(15) . ?
C3 C2 1.400(19) . ?
C24 C23 1.439(16) . ?
C24 C25 1.422(18) . ?
C24 C29 1.427(16) . ?
C23 H23 0.9300 . ?
C50 C49 1.363(17) . ?
C50 C51 1.433(17) . ?
N9 O24 1.278(15) . ?
N9 O23 1.203(13) . ?
N7 C38 1.504(14) . ?
N7 C53 1.257(15) . ?
N6 C45 1.271(15) . ?
N6 C37 1.502(15) . ?
O00X C30 1.426(14) . ?
O00X C26 1.399(15) . ?
C4 C8 1.447(17) . ?
C4 C5 1.396(16) . ?
C8 H8 0.9300 . ?
C8 N1 1.287(14) . ?
C7 H7 0.9300 . ?
C7 C2 1.369(16) . ?
C7 C6 1.399(17) . ?
O8 N4 1.254(16) . ?
O19 N8 1.292(15) . ?
C27 H27 0.9300 . ?
C27 C26 1.350(15) . ?
C27 C28 1.392(18) . ?
C47 H47 0.9300 . ?
C47 C48 1.363(17) . ?
C47 C46 1.398(16) . ?
N1 C9 1.489(14) . ?
O9 N4 1.277(16) . ?
C49 H49 0.9300 . ?
C49 C48 1.405(19) . ?
O25 N10 1.245(15) . ?
C6 H6 0.9300 . ?
C6 C5 1.371(19) . ?
C30 H30A 0.9600 . ?
C30 H30B 0.9600 . ?
C30 H30C 0.9600 . ?
C25 C26 1.402(16) . ?
C48 H48 0.9300 . ?
C51 C46 1.419(18) . ?
C58 C57 1.398(16) . ?
C58 C59 1.41(2) . ?
C31 C37 1.506(18) . ?
C31 C36 1.397(19) . ?
C31 C32 1.404(19) . ?
C55 H55 0.9300 . ?
C55 C54 1.383(15) . ?
C55 C56 1.38(2) . ?
C45 H45 0.9300 . ?
C45 C46 1.483(17) . ?
C52 H52A 0.9600 . ?
C52 H52B 0.9600 . ?
C52 H52C 0.9600 . ?
C29 H29 0.9300 . ?
C29 C28 1.358(18) . ?
C28 H28 0.9300 . ?
C9 H9 0.9800 . ?
C9 C16 1.565(16) . ?
C9 C10 1.504(16) . ?
C60 H60A 0.9600 . ?
C60 H60B 0.9600 . ?
C60 H60C 0.9600 . ?
C57 H57 0.9300 . ?
C57 C56 1.365(18) . ?
C15 H15 0.9300 . ?
C15 C10 1.40(2) . ?
C15 C14 1.39(2) . ?
C37 H37 0.9800 . ?
C37 C38 1.549(16) . ?
C59 C54 1.411(16) . ?
C54 C53 1.455(18) . ?
O10 N4 1.264(13) . ?
C20 H20 0.9300 . ?
C20 C21 1.36(2) . ?
C20 C19 1.37(2) . ?
C18 H18 0.9300 . ?
C18 C17 1.377(18) . ?
C18 C19 1.389(19) . ?
C17 C16 1.501(17) . ?
C17 C22 1.370(18) . ?
C56 H56 0.9300 . ?
C39 C40 1.390(18) . ?
C39 C44 1.396(17) . ?
C39 C38 1.509(15) . ?
C1 H1A 0.9600 . ?
C1 H1B 0.9600 . ?
C1 H1C 0.9600 . ?
C16 H16 0.9800 . ?
C41 H41 0.9300 . ?
C41 C40 1.374(18) . ?
C41 C42 1.399(17) . ?
C10 C11 1.392(19) . ?
C36 H36 0.9300 . ?
C36 C35 1.381(17) . ?
C40 H40 0.9300 . ?
C44 H44 0.9300 . ?
C44 C43 1.383(17) . ?
C5 H5 0.9300 . ?
C38 H38 0.9800 . ?
C21 H21 0.9300 . ?
C21 C22 1.380(15) . ?
C11 H11 0.9300 . ?
C11 C12 1.36(2) . ?
C53 H53 0.9300 . ?
C43 H43 0.9300 . ?
C43 C42 1.377(17) . ?
C12 H12 0.9300 . ?
C12 C13 1.37(2) . ?
C42 H42 0.9300 . ?
C19 H19 0.9300 . ?
C34 H34 0.9300 . ?
C34 C33 1.38(2) . ?
C34 C35 1.35(2) . ?
C33 H33 0.9300 . ?
C33 C32 1.43(2) . ?
C13 H13 0.9300 . ?
C13 C14 1.44(3) . ?
C32 H32 0.9300 . ?
C22 H22 0.9300 . ?
C14 H14 0.9300 . ?
C35 H35 0.9300 . ?

loop_
_geom_torsion_atom_site_label_1
_geom_torsion_atom_site_label_2
_geom_torsion_atom_site_label_3
_geom_torsion_atom_site_label_4
_geom_torsion
_geom_torsion_site_symmetry_1
_geom_torsion_site_symmetry_2
_geom_torsion_site_symmetry_3
_geom_torsion_site_symmetry_4
_geom_torsion_publ_flag
Dy1 O5 C25 C24 -152.8(9) . . . . ?
Dy1 O5 C25 C26 28.3(15) . . . . ?
Dy1 O6 C3 C4 161.7(9) . . . . ?
Dy1 O6 C3 C2 -21.7(16) . . . . ?
Dy1 O11 N5 O13 175.7(10) . . . . ?
Dy1 O11 N5 O12 -5.4(11) . . . . ?
Dy1 O7 C2 C3 12.7(14) . . . . ?
Dy1 O7 C2 C7 -165.9(11) . . . . ?
Dy1 O00X C26 C27 163.9(10) . . . . ?
Dy1 O00X C26 C25 -15.5(12) . . . . ?
Dy1 O8 N4 O9 2.9(12) . . . . ?
Dy1 O8 N4 O10 -175.0(12) . . . . ?
Dy1 O9 N4 O8 -3.1(13) . . . . ?
Dy1 O9 N4 O10 174.9(11) . . . . ?
Dy2 O17 N8 O18 176.8(11) . . . . ?
Dy2 O17 N8 O19 -4.9(11) . . . . ?
Dy2 O16 C50 C49 -163.3(10) . . . . ?
Dy2 O16 C50 C51 18.4(13) . . . . ?
Dy2 O21 C58 C57 166.9(10) . . . . ?
Dy2 O21 C58 C59 -13.9(14) . . . . ?
Dy2 O00C C59 C58 19.8(18) . . . . ?
Dy2 O00C C59 C54 -159.1(9) . . . . ?
Dy2 O27 N10 O26 1.7(12) . . . . ?
Dy2 O27 N10 O25 -179.1(11) . . . . ?
Dy2 O15 C51 C50 -23.0(15) . . . . ?
Dy2 O15 C51 C46 153.4(10) . . . . ?
Dy2 O26 N10 O27 -1.6(12) . . . . ?
Dy2 O26 N10 O25 179.1(10) . . . . ?
Dy2 O22 N9 O24 -6.1(11) . . . . ?
Dy2 O22 N9 O23 174.9(12) . . . . ?
Dy2 O19 N8 O17 4.8(11) . . . . ?
Dy2 O19 N8 O18 -176.9(10) . . . . ?
Zn1 O5 C25 C24 3.6(17) . . . . ?
Zn1 O5 C25 C26 -175.4(8) . . . . ?
Zn1 O6 C3 C4 -28.2(17) . . . . ?
Zn1 O6 C3 C2 148.3(9) . . . . ?
Zn1 N2 C23 C24 0.6(19) . . . . ?
Zn1 N2 C16 C9 -23.2(12) . . . . ?
Zn1 N2 C16 C17 -150.3(9) . . . . ?
Zn1 N1 C9 C16 -42.8(10) . . . . ?
Zn1 N1 C9 C10 -167.6(9) . . . . ?
Zn2 O00C C59 C58 -148.8(9) . . . . ?
Zn2 O00C C59 C54 32.2(18) . . . . ?
Zn2 O15 C51 C50 179.1(8) . . . . ?
Zn2 O15 C51 C46 -4.5(18) . . . . ?
Zn2 N7 C38 C37 -25.7(11) . . . . ?
Zn2 N7 C38 C39 -154.1(8) . . . . ?
Zn2 N7 C53 C54 0.0(18) . . . . ?
Zn2 N6 C45 C46 5.1(19) . . . . ?
Zn2 N6 C37 C31 -169.7(9) . . . . ?
Zn2 N6 C37 C38 -45.2(10) . . . . ?
O5 C25 C26 O00X -5.1(15) . . . . ?
O5 C25 C26 C27 175.5(11) . . . . ?
O16 C50 C49 C48 179.2(12) . . . . ?
O16 C50 C51 O15 0.7(16) . . . . ?
O16 C50 C51 C46 -175.9(11) . . . . ?
O6 C3 C4 C8 3(2) . . . . ?
O6 C3 C4 C5 179.1(11) . . . . ?
O6 C3 C2 O7 3.1(16) . . . . ?
O6 C3 C2 C7 -178.3(12) . . . . ?
O11 N5 O12 Dy1 5.4(11) . . . . ?
O21 C58 C57 C56 -179.2(12) . . . . ?
O21 C58 C59 O00C -0.3(17) . . . . ?
O21 C58 C59 C54 178.7(11) . . . . ?
O00C C59 C54 C55 -180.0(12) . . . . ?
O00C C59 C54 C53 2(2) . . . . ?
O13 N5 O12 Dy1 -175.7(10) . . . . ?
O15 C51 C46 C47 179.2(12) . . . . ?
O15 C51 C46 C45 -1(2) . . . . ?
O22 N9 O24 Dy2 6.0(11) . . . . ?
C3 C4 C8 N1 14.3(19) . . . . ?
C3 C4 C5 C6 -1.8(19) . . . . ?
O3 N3 O2 Dy1 -4.1(11) . . . . ?
C24 C25 C26 O00X 175.9(10) . . . . ?
C24 C25 C26 C27 -3.5(18) . . . . ?
C24 C29 C28 C27 -1.4(19) . . . . ?
C23 N2 C16 C9 170.2(11) . . . . ?
C23 N2 C16 C17 43.1(17) . . . . ?
C23 C24 C25 O5 16(2) . . . . ?
C23 C24 C25 C26 -165.1(12) . . . . ?
C23 C24 C29 C28 168.2(12) . . . . ?
C50 C49 C48 C47 -2(2) . . . . ?
C50 C51 C46 C47 -4.5(18) . . . . ?
C50 C51 C46 C45 175.8(12) . . . . ?
N6 C45 C46 C47 -179.5(13) . . . . ?
N6 C45 C46 C51 0(2) . . . . ?
N6 C37 C38 N7 45.3(12) . . . . ?
N6 C37 C38 C39 174.8(9) . . . . ?
C4 C3 C2 O7 179.9(11) . . . . ?
C4 C3 C2 C7 -1(2) . . . . ?
C4 C8 N1 Zn1 -3.7(17) . . . . ?
C4 C8 N1 C9 176.0(11) . . . . ?
C8 C4 C5 C6 174.7(12) . . . . ?
C8 N1 C9 C16 137.5(11) . . . . ?
C8 N1 C9 C10 12.7(16) . . . . ?
C7 C6 C5 C4 0(2) . . . . ?
O1 N3 O3 Dy1 -175.2(10) . . . . ?
O1 N3 O2 Dy1 175.3(11) . . . . ?
C2 C3 C4 C8 -173.7(11) . . . . ?
C2 C3 C4 C5 2.6(18) . . . . ?
C2 C7 C6 C5 2(2) . . . . ?
N1 C9 C16 N2 42.4(12) . . . . ?
N1 C9 C16 C17 172.7(9) . . . . ?
N1 C9 C10 C15 -104.1(15) . . . . ?
N1 C9 C10 C11 79.7(15) . . . . ?
O23 N9 O24 Dy2 -175.0(11) . . . . ?
C49 C50 C51 O15 -177.7(11) . . . . ?
C49 C50 C51 C46 5.7(18) . . . . ?
C6 C7 C2 O7 177.9(12) . . . . ?
C6 C7 C2 C3 -1(2) . . . . ?
C30 O00X C26 C27 -0.2(17) . . . . ?
C30 O00X C26 C25 -179.6(11) . . . . ?
C25 C24 C23 N2 -19(2) . . . . ?
C25 C24 C29 C28 -0.1(19) . . . . ?
C48 C47 C46 C51 0.3(19) . . . . ?
C48 C47 C46 C45 -180.0(12) . . . . ?
C51 C50 C49 C48 -2.7(19) . . . . ?
C58 C57 C56 C55 0(2) . . . . ?
C58 C59 C54 C55 1.1(19) . . . . ?
C58 C59 C54 C53 -176.7(12) . . . . ?
C31 C37 C38 N7 170.4(9) . . . . ?
C31 C37 C38 C39 -60.1(13) . . . . ?
C31 C36 C35 C34 0(2) . . . . ?
C55 C54 C53 N7 162.1(12) . . . . ?
O2 N3 O3 Dy1 4.2(11) . . . . ?
C45 N6 C37 C31 8.5(17) . . . . ?
C45 N6 C37 C38 133.1(12) . . . . ?
C26 C27 C28 C29 0.5(19) . . . . ?
C52 O16 C50 C49 4.3(18) . . . . ?
C52 O16 C50 C51 -174.0(11) . . . . ?
C29 C24 C23 N2 173.9(13) . . . . ?
C29 C24 C25 O5 -176.5(11) . . . . ?
C29 C24 C25 C26 2.4(17) . . . . ?
C28 C27 C26 O00X -177.3(11) . . . . ?
C28 C27 C26 C25 2.0(19) . . . . ?
C9 C10 C11 C12 175.3(14) . . . . ?
C60 O21 C58 C57 -13.3(18) . . . . ?
C60 O21 C58 C59 165.9(12) . . . . ?
C57 C58 C59 O00C 179.0(11) . . . . ?
C57 C58 C59 C54 -2(2) . . . . ?
C15 C10 C11 C12 -1(2) . . . . ?
C37 N6 C45 C46 -172.8(11) . . . . ?
C37 C31 C36 C35 179.3(11) . . . . ?
C37 C31 C32 C33 -179.0(12) . . . . ?
C59 C58 C57 C56 1.6(19) . . . . ?
C59 C54 C53 N7 -20(2) . . . . ?
C54 C55 C56 C57 -1(2) . . . . ?
C20 C21 C22 C17 0.6(19) . . . . ?
C18 C17 C16 N2 -108.0(13) . . . . ?
C18 C17 C16 C9 125.9(12) . . . . ?
C18 C17 C22 C21 -2.9(18) . . . . ?
C17 C18 C19 C20 -2(2) . . . . ?
C56 C55 C54 C59 0.2(19) . . . . ?
C56 C55 C54 C53 178.1(12) . . . . ?
C39 C44 C43 C42 2(2) . . . . ?
C1 O7 C2 C3 -161.7(12) . . . . ?
C1 O7 C2 C7 19.7(18) . . . . ?
C16 N2 C23 C24 165.9(12) . . . . ?
C16 C9 C10 C15 133.4(13) . . . . ?
C16 C9 C10 C11 -42.8(17) . . . . ?
C16 C17 C22 C21 178.1(11) . . . . ?
C46 C47 C48 C49 3(2) . . . . ?
C10 C9 C16 N2 170.4(11) . . . . ?
C10 C9 C16 C17 -59.3(14) . . . . ?
C10 C15 C14 C13 2(3) . . . . ?
C10 C11 C12 C13 -1(3) . . . . ?
C36 C31 C37 N6 69.8(15) . . . . ?
C36 C31 C37 C38 -51.5(15) . . . . ?
C36 C31 C32 C33 -1.5(19) . . . . ?
C40 C39 C44 C43 0(2) . . . . ?
C40 C39 C38 N7 60.5(15) . . . . ?
C40 C39 C38 C37 -65.5(15) . . . . ?
C40 C41 C42 C43 1(2) . . . . ?
C44 C39 C40 C41 -1(2) . . . . ?
C44 C39 C38 N7 -117.1(12) . . . . ?
C44 C39 C38 C37 116.9(13) . . . . ?
C44 C43 C42 C41 -2(2) . . . . ?
C5 C4 C8 N1 -162.0(12) . . . . ?
C38 N7 C53 C54 172.9(11) . . . . ?
C38 C39 C40 C41 -179.0(12) . . . . ?
C38 C39 C44 C43 177.9(12) . . . . ?
C21 C20 C19 C18 0(2) . . . . ?
C11 C12 C13 C14 3(3) . . . . ?
C53 N7 C38 C37 160.5(11) . . . . ?
C53 N7 C38 C39 32.1(16) . . . . ?
C12 C13 C14 C15 -3(3) . . . . ?
C42 C41 C40 C39 1(2) . . . . ?
C19 C20 C21 C22 1(2) . . . . ?
C19 C18 C17 C16 -177.2(12) . . . . ?
C19 C18 C17 C22 3.7(19) . . . . ?
C34 C33 C32 C31 0(2) . . . . ?
C33 C34 C35 C36 -2(2) . . . . ?
C32 C31 C37 N6 -112.8(13) . . . . ?
C32 C31 C37 C38 126.0(12) . . . . ?
C32 C31 C36 C35 1.8(19) . . . . ?
C22 C17 C16 N2 71.1(15) . . . . ?
C22 C17 C16 C9 -55.1(14) . . . . ?
C14 C15 C10 C9 -176.1(15) . . . . ?
C14 C15 C10 C11 0(2) . . . . ?
C35 C34 C33 C32 2(2) . . . . ?

loop_
_twin_individual_id
_twin_individual_mass_fraction_refined
1 0.992(18)
2 0.008(18)

loop_
_smtbx_masks_void_nr
_smtbx_masks_void_average_x
_smtbx_masks_void_average_y
_smtbx_masks_void_average_z
_smtbx_masks_void_volume
_smtbx_masks_void_count_electrons
_smtbx_masks_void_content
1 -0.025 0.045 0.002 48.2 0.0 ?
2 -0.020 -0.036 0.499 31.8 0.0 ?
3 0.020 0.464 0.501 31.8 0.0 ?
4 0.025 0.545 -0.002 48.2 0.0 ?
5 0.346 0.721 0.381 11.4 7.3 ?
6 0.370 0.302 0.892 8.0 5.7 ?
7 0.654 0.221 0.619 11.4 7.6 ?
8 0.630 0.802 0.108 8.0 6.0 ?
